data_4109103
loop_
_publ_author_name
'Paul V. Santacroce'
'Jeffery T. Davis'
'Mark E. Light'
'Philip A. Gale'
'Jos\'e Carlos Iglesias-S\'anchez'
'Pilar Prados'
'Roberto Quesada'

_publ_section_title
;
 Conformational Control of Transmembrane Cl-Transport
;
_journal_name_full 'Journal of the American Chemical Society'
_journal_page_first 1886
_journal_page_last 1887
_journal_paper_doi 10.1021/ja068067v
_journal_volume 129
_journal_year 2007
_chemical_compound_source 'Roberto Quesada'
_chemical_formula_sum 'C18 H28 N2 O4'
_chemical_formula_weight 336.42
_chemical_name_systematic
;
 ?
;
_space_group_IT_number 14
_symmetry_cell_setting monoclinic
_symmetry_space_group_name_Hall '-P 2ybc'
_symmetry_space_group_name_H-M 'P 1 21/c 1'
_atom_sites_solution_hydrogens geom
_atom_sites_solution_primary direct
_atom_sites_solution_secondary difmap
_audit_creation_method SHELXL-97
_cell_angle_alpha 90.00
_cell_angle_beta 98.437(3)
_cell_angle_gamma 90.00
_cell_formula_units_Z 4
_cell_length_a 13.6110(11)
_cell_length_b 8.4257(4)
_cell_length_c 15.6598(12)
_cell_measurement_reflns_used 7526
_cell_measurement_temperature 120(2)
_cell_measurement_theta_max 27.48
_cell_measurement_theta_min 2.91
_cell_volume 1776.5(2)
_computing_cell_refinement 'DENZO (Otwinowski & Minor, 1997) & COLLECT (Hooft, R.W.W., 1998)'
_computing_data_collection 'COLLECT (Hooft, R.W.W., 1998)'
_computing_data_reduction 'DENZO (Otwinowski & Minor, 1997) & COLLECT (Hooft, R.W.W., 1998)'
_computing_molecular_graphics 'CAMERON (Watkin, et al., 1993)'
_computing_publication_material 'WINGX (Farrugia, 1998)'
_computing_structure_refinement 'SHELXL-97 (Sheldrick, 1997)'
_computing_structure_solution 'SHELXS-97 (Sheldrick, 1997)'
_diffrn_ambient_temperature 120(2)
_diffrn_detector_area_resol_mean 9.091
_diffrn_measured_fraction_theta_full 0.998
_diffrn_measured_fraction_theta_max 0.998
_diffrn_measurement_device_type 'Bruker-Nonius CCD camera on \k-goniostat'
_diffrn_measurement_method '\f & \w scans to fill the asymmetric unit'
_diffrn_radiation_monochromator '10cm confocal mirrors'
_diffrn_radiation_source 'Bruker Nonius FR591 Rotating Anode'
_diffrn_radiation_type MoK\a
_diffrn_radiation_wavelength 0.71073
_diffrn_reflns_av_R_equivalents 0.1236
_diffrn_reflns_av_sigmaI/netI 0.1146
_diffrn_reflns_limit_h_max 17
_diffrn_reflns_limit_h_min -17
_diffrn_reflns_limit_k_max 10
_diffrn_reflns_limit_k_min -10
_diffrn_reflns_limit_l_max 20
_diffrn_reflns_limit_l_min -20
_diffrn_reflns_number 22428
_diffrn_reflns_theta_full 27.48
_diffrn_reflns_theta_max 27.48
_diffrn_reflns_theta_min 3.03
_diffrn_standards_number 0
_exptl_absorpt_coefficient_mu 0.089
_exptl_absorpt_correction_T_max 0.9973
_exptl_absorpt_correction_T_min 0.9725
_exptl_absorpt_correction_type multi-scan
_exptl_absorpt_process_details
;
SADABS V2.10 (Sheldrick, G.M., 2003)
;
_exptl_crystal_colour Colourless
_exptl_crystal_density_diffrn 1.258
_exptl_crystal_description Rod
_exptl_crystal_F_000 728
_exptl_crystal_size_max 0.2
_exptl_crystal_size_mid 0.04
_exptl_crystal_size_min 0.03
_refine_diff_density_max 0.240
_refine_diff_density_min -0.258
_refine_diff_density_rms 0.060
_refine_ls_extinction_method none
_refine_ls_goodness_of_fit_ref 1.028
_refine_ls_hydrogen_treatment constr
_refine_ls_matrix_type full
_refine_ls_number_parameters 221
_refine_ls_number_reflns 4053
_refine_ls_number_restraints 0
_refine_ls_restrained_S_all 1.028
_refine_ls_R_factor_all 0.1433
_refine_ls_R_factor_gt 0.0662
_refine_ls_shift/su_max 0.039
_refine_ls_shift/su_mean 0.003
_refine_ls_structure_factor_coef Fsqd
_refine_ls_weighting_details 'calc w=1/[\s^2^(Fo^2^)+(0.0673P)^2^+0.1681P] where P=(Fo^2^+2Fc^2^)/3'
_refine_ls_weighting_scheme calc
_refine_ls_wR_factor_gt 0.1399
_refine_ls_wR_factor_ref 0.1674
_reflns_number_gt 2224
_reflns_number_total 4053
_reflns_threshold_expression >2sigma(I)
_cod_data_source_file ja068067vsi20061117_100153_1.cif
_cod_data_source_block 2006sot1099
_cod_database_code 4109103

loop_
_symmetry_equiv_pos_as_xyz
'x, y, z'
'-x, y+1/2, -z+1/2'
'-x, -y, -z'
'x, -y-1/2, z-1/2'

loop_
_atom_site_label
_atom_site_type_symbol
_atom_site_fract_x
_atom_site_fract_y
_atom_site_fract_z
_atom_site_U_iso_or_equiv
_atom_site_adp_type
_atom_site_occupancy
_atom_site_symmetry_multiplicity
_atom_site_calc_flag
_atom_site_refinement_flags
C1 C 0.3890(2) 0.6400(3) 0.01202(19) 0.0342(7) Uani 1 1 d .
H1A H 0.4306 0.5766 0.0557 0.051 Uiso 1 1 calc R
H1B H 0.4234 0.7389 0.0021 0.051 Uiso 1 1 calc R
H1C H 0.3759 0.5798 -0.0420 0.051 Uiso 1 1 calc R
C2 C 0.2910(2) 0.6784(3) 0.04356(17) 0.0255(6) Uani 1 1 d .
H2A H 0.3049 0.7363 0.0990 0.031 Uiso 1 1 calc R
H2B H 0.2516 0.7492 0.0012 0.031 Uiso 1 1 calc R
C3 C 0.2299(2) 0.5312(3) 0.05622(18) 0.0256(6) Uani 1 1 d .
H3A H 0.2167 0.4720 0.0011 0.031 Uiso 1 1 calc R
H3B H 0.2685 0.4613 0.0996 0.031 Uiso 1 1 calc R
C4 C 0.1324(2) 0.5734(3) 0.08585(17) 0.0240(6) Uani 1 1 d .
H4A H 0.1457 0.6389 0.1388 0.029 Uiso 1 1 calc R
H4B H 0.0923 0.6379 0.0407 0.029 Uiso 1 1 calc R
C5 C -0.0136(2) 0.4497(3) 0.12919(16) 0.0225(6) Uani 1 1 d .
C6 C -0.0704(2) 0.3022(3) 0.14656(15) 0.0215(6) Uani 1 1 d .
C7 C -0.0399(2) 0.1443(3) 0.13875(16) 0.0226(6) Uani 1 1 d .
C8 C -0.1002(2) 0.0184(3) 0.15640(16) 0.0217(6) Uani 1 1 d .
H8 H -0.0788 -0.0879 0.1506 0.026 Uiso 1 1 calc R
C9 C -0.1911(2) 0.0481(2) 0.18232(16) 0.0213(6) Uani 1 1 d .
C10 C -0.22575(19) 0.2051(3) 0.19022(16) 0.0214(6) Uani 1 1 d .
C11 C -0.1629(2) 0.3259(3) 0.17167(16) 0.0225(6) Uani 1 1 d .
H11 H -0.1847 0.4322 0.1765 0.027 Uiso 1 1 calc R
C12 C -0.3233(2) 0.2554(3) 0.21508(16) 0.0221(6) Uani 1 1 d .
C13 C -0.48979(19) 0.1805(3) 0.24392(17) 0.0243(6) Uani 1 1 d .
H13A H -0.4860 0.2712 0.2845 0.029 Uiso 1 1 calc R
H13B H -0.5165 0.0883 0.2722 0.029 Uiso 1 1 calc R
C14 C -0.5603(2) 0.2220(3) 0.16253(17) 0.0265(7) Uani 1 1 d .
H14A H -0.5326 0.3128 0.1338 0.032 Uiso 1 1 calc R
H14B H -0.6246 0.2563 0.1789 0.032 Uiso 1 1 calc R
C15 C -0.5789(2) 0.0854(3) 0.09871(18) 0.0303(7) Uani 1 1 d .
H15A H -0.5147 0.0514 0.0822 0.036 Uiso 1 1 calc R
H15B H -0.6065 -0.0054 0.1276 0.036 Uiso 1 1 calc R
C16 C -0.6494(2) 0.1264(3) 0.01776(18) 0.0367(8) Uani 1 1 d .
H16A H -0.7140 0.1567 0.0333 0.055 Uiso 1 1 calc R
H16B H -0.6575 0.0340 -0.0206 0.055 Uiso 1 1 calc R
H16C H -0.6222 0.2151 -0.0118 0.055 Uiso 1 1 calc R
C17 C 0.0847(2) -0.0405(3) 0.10608(19) 0.0319(7) Uani 1 1 d .
H17A H 0.0870 -0.0937 0.1620 0.048 Uiso 1 1 calc R
H17B H 0.1513 -0.0394 0.0894 0.048 Uiso 1 1 calc R
H17C H 0.0391 -0.0975 0.0623 0.048 Uiso 1 1 calc R
C18 C -0.2205(2) -0.2336(2) 0.19265(18) 0.0281(7) Uani 1 1 d .
H18A H -0.2082 -0.2516 0.1333 0.042 Uiso 1 1 calc R
H18B H -0.2724 -0.3064 0.2060 0.042 Uiso 1 1 calc R
H18C H -0.1593 -0.2527 0.2327 0.042 Uiso 1 1 calc R
N1 N 0.07561(16) 0.4344(2) 0.10357(14) 0.0250(5) Uani 1 1 d .
H1 H 0.1001 0.3391 0.0974 0.030 Uiso 1 1 calc R
N2 N -0.39028(16) 0.1429(2) 0.22635(14) 0.0240(5) Uani 1 1 d .
H2 H -0.3733 0.0426 0.2230 0.029 Uiso 1 1 calc R
O1 O -0.04884(14) 0.58192(18) 0.13902(12) 0.0337(5) Uani 1 1 d .
O2 O -0.34059(14) 0.39732(18) 0.22465(12) 0.0311(5) Uani 1 1 d .
O3 O 0.05059(14) 0.11954(17) 0.11276(12) 0.0279(5) Uani 1 1 d .
O4 O -0.25253(14) -0.07184(17) 0.20154(11) 0.0270(5) Uani 1 1 d .

loop_
_atom_site_aniso_label
_atom_site_aniso_U_11
_atom_site_aniso_U_22
_atom_site_aniso_U_33
_atom_site_aniso_U_23
_atom_site_aniso_U_13
_atom_site_aniso_U_12
C1 0.0259(18) 0.0372(15) 0.0401(19) 0.0049(12) 0.0072(15) -0.0020(13)
C2 0.0239(17) 0.0257(13) 0.0270(16) 0.0022(10) 0.0044(13) -0.0012(11)
C3 0.0217(16) 0.0271(13) 0.0279(16) 0.0022(10) 0.0032(13) 0.0011(11)
C4 0.0231(16) 0.0208(11) 0.0288(16) 0.0010(11) 0.0058(13) -0.0008(11)
C5 0.0215(16) 0.0240(13) 0.0218(15) 0.0007(10) 0.0023(12) 0.0036(11)
C6 0.0230(16) 0.0204(12) 0.0199(14) -0.0006(10) -0.0012(12) 0.0001(10)
C7 0.0192(16) 0.0268(12) 0.0220(15) -0.0003(10) 0.0032(12) 0.0009(11)
C8 0.0226(17) 0.0188(12) 0.0232(15) -0.0009(10) 0.0020(13) 0.0042(11)
C9 0.0227(16) 0.0208(12) 0.0199(14) 0.0016(10) 0.0019(12) -0.0039(10)
C10 0.0215(16) 0.0233(12) 0.0192(14) -0.0014(10) 0.0024(12) 0.0010(11)
C11 0.0261(17) 0.0196(12) 0.0205(15) -0.0036(10) -0.0005(13) 0.0010(11)
C12 0.0210(16) 0.0251(12) 0.0203(15) -0.0010(10) 0.0029(12) 0.0011(11)
C13 0.0206(16) 0.0250(12) 0.0284(16) 0.0002(10) 0.0066(13) -0.0012(11)
C14 0.0226(17) 0.0237(12) 0.0345(17) 0.0033(11) 0.0084(14) 0.0011(11)
C15 0.0289(18) 0.0278(13) 0.0344(18) 0.0039(11) 0.0053(14) -0.0010(12)
C16 0.038(2) 0.0375(15) 0.0340(19) 0.0003(12) 0.0019(16) -0.0014(13)
C17 0.0309(19) 0.0242(13) 0.0430(19) 0.0002(12) 0.0132(15) 0.0093(12)
C18 0.0291(17) 0.0186(12) 0.0379(17) 0.0004(11) 0.0088(14) 0.0038(11)
N1 0.0247(15) 0.0195(10) 0.0324(14) -0.0009(9) 0.0094(11) 0.0019(9)
N2 0.0201(14) 0.0213(10) 0.0315(13) -0.0011(9) 0.0067(11) -0.0001(9)
O1 0.0295(12) 0.0210(9) 0.0520(14) -0.0016(8) 0.0109(10) 0.0038(8)
O2 0.0304(12) 0.0216(9) 0.0441(13) -0.0030(8) 0.0144(10) 0.0023(8)
O3 0.0229(12) 0.0205(8) 0.0423(12) -0.0013(7) 0.0118(10) 0.0035(7)
O4 0.0267(12) 0.0198(8) 0.0362(12) -0.0009(7) 0.0104(9) 0.0028(8)

loop_
_atom_type_symbol
_atom_type_description
_atom_type_scat_dispersion_real
_atom_type_scat_dispersion_imag
_atom_type_scat_source
C C 0.0033 0.0016 'International Tables Vol C Tables 4.2.6.8 and 6.1.1.4'
H H 0.0000 0.0000 'International Tables Vol C Tables 4.2.6.8 and 6.1.1.4'
N N 0.0061 0.0033 'International Tables Vol C Tables 4.2.6.8 and 6.1.1.4'
O O 0.0106 0.0060 'International Tables Vol C Tables 4.2.6.8 and 6.1.1.4'

loop_
_geom_angle_atom_site_label_1
_geom_angle_atom_site_label_2
_geom_angle_atom_site_label_3
_geom_angle
C3 C2 C1 113.0(2)
C4 C3 C2 111.70(19)
N1 C4 C3 112.63(18)
O1 C5 N1 120.7(2)
O1 C5 C6 120.2(2)
N1 C5 C6 119.0(2)
C11 C6 C7 116.9(2)
C11 C6 C5 116.3(2)
C7 C6 C5 126.8(2)
O3 C7 C8 121.7(2)
O3 C7 C6 117.5(2)
C8 C7 C6 120.9(2)
C9 C8 C7 120.0(2)
O4 C9 C8 122.11(19)
O4 C9 C10 116.5(2)
C8 C9 C10 121.4(2)
C11 C10 C9 116.3(2)
C11 C10 C12 116.4(2)
C9 C10 C12 127.3(2)
C10 C11 C6 124.6(2)
O2 C12 N2 121.5(2)
O2 C12 C10 119.9(2)
N2 C12 C10 118.6(2)
N2 C13 C14 112.5(2)
C13 C14 C15 113.6(2)
C16 C15 C14 113.7(2)
C5 N1 C4 120.68(19)
C12 N2 C13 122.61(19)
C7 O3 C17 118.70(18)
C9 O4 C18 118.14(19)

loop_
_geom_bond_atom_site_label_1
_geom_bond_atom_site_label_2
_geom_bond_distance
C1 C2 1.523(4)
C2 C3 1.522(3)
C3 C4 1.512(3)
C4 N1 1.452(3)
C5 O1 1.231(3)
C5 N1 1.340(3)
C5 C6 1.509(3)
C6 C11 1.387(3)
C6 C7 1.404(3)
C7 O3 1.369(3)
C7 C8 1.394(3)
C8 C9 1.379(3)
C9 O4 1.374(3)
C9 C10 1.416(3)
C10 C11 1.387(3)
C10 C12 1.499(3)
C12 O2 1.232(3)
C12 N2 1.344(3)
C13 N2 1.456(3)
C13 C14 1.520(4)
C14 C15 1.521(3)
C15 C16 1.513(4)
C17 O3 1.435(3)
C18 O4 1.444(3)

loop_
_cod_related_entry_id
_cod_related_entry_database
_cod_related_entry_code
1 ChemSpider 30660354
